data_4334222
loop_
_publ_author_name
'Deng Zhang'
'Yun Lu'
'Dunru Zhu'
'Yan Xu'

_publ_section_title
;
 (C4N2H12)3[Ln3(OH)(SO4)7] (Ln = Sm, Eu, and Tb): A Series of
 Honeycomb-like Open-Framework Lanthanide Sulfates with Extra-Large
 Channels Containing 24-Membered Rings
;
_journal_name_full 'Inorganic Chemistry'
_journal_page_first 3253
_journal_page_last 3258
_journal_paper_doi 10.1021/ic3027682
_journal_volume 52
_journal_year 2013
_chemical_formula_moiety (C4N2H12)3[Eu3(OH)(SO4)7]
_chemical_formula_sum 'C12 H37 Eu3 N6 O29 S7'
_chemical_formula_weight 1409.78
_chemical_name_systematic
; 
 ? 
;
_space_group_IT_number 159
_symmetry_cell_setting trigonal
_symmetry_space_group_name_Hall 'P 3 -2c'
_symmetry_space_group_name_H-M 'P 3 1 c'
_atom_sites_solution_hydrogens geom
_atom_sites_solution_primary direct
_atom_sites_solution_secondary difmap
_audit_creation_method SHELXL-97
_cell_angle_alpha 90.00
_cell_angle_beta 90.00
_cell_angle_gamma 120.00
_cell_formula_units_Z 2
_cell_length_a 14.3280(9)
_cell_length_b 14.3280(9)
_cell_length_c 10.0966(7)
_cell_measurement_reflns_used 5062
_cell_measurement_temperature 296(2)
_cell_measurement_theta_max 26.535
_cell_measurement_theta_min 2.596
_cell_volume 1795.1(2)
_computing_cell_refinement 'SAINT (Bruker, 2005)'
_computing_data_collection 'APEX2 (Bruker, 2005)'
_computing_data_reduction SAINT
_computing_molecular_graphics SHELXTL
_computing_publication_material SHELXTL
_computing_structure_refinement 'SHELXL-97 (Sheldrick, 1997)'
_computing_structure_solution 'SHELXS-97 (Sheldrick, 1990)'
_diffrn_ambient_temperature 296(2)
_diffrn_measured_fraction_theta_full 0.997
_diffrn_measured_fraction_theta_max 0.997
_diffrn_measurement_device_type 'Bruker Apex2 CCD'
_diffrn_measurement_method '\w scans'
_diffrn_radiation_monochromator graphite
_diffrn_radiation_source 'fine-focus sealed tube'
_diffrn_radiation_type MoK\a
_diffrn_radiation_wavelength 0.71073
_diffrn_reflns_av_R_equivalents 0.0335
_diffrn_reflns_av_sigmaI/netI 0.0358
_diffrn_reflns_limit_h_max 17
_diffrn_reflns_limit_h_min -17
_diffrn_reflns_limit_k_max 17
_diffrn_reflns_limit_k_min -17
_diffrn_reflns_limit_l_max 12
_diffrn_reflns_limit_l_min -10
_diffrn_reflns_number 9922
_diffrn_reflns_theta_full 25.98
_diffrn_reflns_theta_max 25.98
_diffrn_reflns_theta_min 1.64
_exptl_absorpt_coefficient_mu 5.698
_exptl_absorpt_correction_T_max 0.5996
_exptl_absorpt_correction_T_min 0.5480
_exptl_absorpt_correction_type multi-scan
_exptl_absorpt_process_details '(SADABS; Sheldrick, 2003)'
_exptl_crystal_colour Colorless
_exptl_crystal_density_diffrn 2.608
_exptl_crystal_description Block
_exptl_crystal_F_000 1368
_exptl_crystal_size_max 0.13
_exptl_crystal_size_mid 0.12
_exptl_crystal_size_min 0.10
_refine_diff_density_max 0.725
_refine_diff_density_min -0.700
_refine_diff_density_rms 0.112
_refine_ls_abs_structure_details 'Flack H D (1983), Acta Cryst. A39, 876-881'
_refine_ls_abs_structure_Flack -0.008(11)
_refine_ls_extinction_method none
_refine_ls_goodness_of_fit_ref 1.045
_refine_ls_hydrogen_treatment mixed
_refine_ls_matrix_type full
_refine_ls_number_parameters 172
_refine_ls_number_reflns 2179
_refine_ls_number_restraints 1
_refine_ls_restrained_S_all 1.045
_refine_ls_R_factor_all 0.0201
_refine_ls_R_factor_gt 0.0197
_refine_ls_shift/su_max 0.004
_refine_ls_shift/su_mean 0.000
_refine_ls_structure_factor_coef Fsqd
_refine_ls_weighting_details 'calc w=1/[\s^2^(Fo^2^)+(0.0217P)^2^+0.0000P] where P=(Fo^2^+2Fc^2^)/3'
_refine_ls_weighting_scheme calc
_refine_ls_wR_factor_gt 0.0454
_refine_ls_wR_factor_ref 0.0454
_reflns_number_gt 2147
_reflns_number_total 2179
_reflns_threshold_expression >2sigma(I)
_cod_data_source_file ic3027682_si_001_2.cif
_cod_data_source_block aa
_cod_database_code 4334222

loop_
_symmetry_equiv_pos_as_xyz
'x, y, z'
'-y, x-y, z'
'-x+y, -x, z'
'y, x, z+1/2'
'x-y, -y, z+1/2'
'-x, -x+y, z+1/2'

loop_
_atom_site_label
_atom_site_type_symbol
_atom_site_fract_x
_atom_site_fract_y
_atom_site_fract_z
_atom_site_U_iso_or_equiv
_atom_site_adp_type
_atom_site_occupancy
_atom_site_symmetry_multiplicity
_atom_site_calc_flag
_atom_site_refinement_flags
Eu1 Eu 1.584067(11) 0.143469(12) 0.613081(14) 0.01145(4) Uani 1 1 d .
S1 S 1.33717(6) 0.14357(6) 0.57498(9) 0.0141(2) Uani 1 1 d .
S2 S 1.52440(6) 0.00489(6) 0.36328(9) 0.0150(2) Uani 1 1 d .
S3 S 1.6667 0.3333 0.82408(14) 0.0130(3) Uani 1 3 d S
O1 O 1.57412(19) 0.12260(18) 0.3671(3) 0.0207(7) Uani 1 1 d .
O2 O 1.41705(17) -0.04695(19) 0.3003(3) 0.0204(6) Uani 1 1 d .
O3 O 1.51624(18) -0.03111(17) 0.5015(2) 0.0179(6) Uani 1 1 d .
O4 O 1.58764(18) -0.02937(19) 0.2812(3) 0.0217(7) Uani 1 1 d .
O5 O 1.24741(17) 0.09469(19) 0.4792(2) 0.0211(7) Uani 1 1 d .
O6 O 1.4036(2) 0.25905(19) 0.5453(3) 0.0302(8) Uani 1 1 d .
O7 O 1.40363(18) 0.0923(2) 0.5565(3) 0.0254(7) Uani 1 1 d .
O8 O 1.29497(19) 0.1249(2) 0.7096(3) 0.0261(7) Uani 1 1 d .
O9 O 1.72241(17) 0.44457(16) 0.7664(2) 0.0172(6) Uani 1 1 d .
O10 O 1.6667 0.3333 0.9657(4) 0.0233(11) Uani 1 3 d S
OH O 1.6667 0.3333 0.5284(4) 0.0148(10) Uani 1 3 d S
N1 N 1.1373(2) 0.3540(3) 0.4763(3) 0.0310(9) Uani 1 1 d .
H1C H 1.1561 0.3796 0.3933 0.037 Uiso 1 1 calc R
H1D H 1.0661 0.3283 0.4853 0.037 Uiso 1 1 calc R
N2 N 1.1907(2) 0.3119(3) 0.7362(3) 0.0243(8) Uani 1 1 d .
H2C H 1.1690 0.2859 0.8185 0.029 Uiso 1 1 calc R
H2D H 1.2621 0.3371 0.7307 0.029 Uiso 1 1 calc R
C1 C 1.1968(3) 0.4433(3) 0.5725(4) 0.0303(11) Uani 1 1 d .
H1A H 1.1783 0.4990 0.5583 0.036 Uiso 1 1 calc R
H1B H 1.2738 0.4747 0.5588 0.036 Uiso 1 1 calc R
C2 C 1.1684(3) 0.4014(3) 0.7113(4) 0.0328(11) Uani 1 1 d .
H2A H 1.2098 0.4596 0.7730 0.039 Uiso 1 1 calc R
H2B H 1.0926 0.3759 0.7267 0.039 Uiso 1 1 calc R
C3 C 1.1609(3) 0.2645(3) 0.4972(4) 0.0326(11) Uani 1 1 d .
H3A H 1.2367 0.2904 0.4809 0.039 Uiso 1 1 calc R
H3B H 1.1192 0.2065 0.4353 0.039 Uiso 1 1 calc R
C4 C 1.1328(3) 0.2231(3) 0.6371(4) 0.0247(10) Uani 1 1 d .
H4A H 1.0557 0.1905 0.6500 0.030 Uiso 1 1 calc R
H4B H 1.1521 0.1678 0.6513 0.030 Uiso 1 1 calc R

loop_
_atom_site_aniso_label
_atom_site_aniso_U_11
_atom_site_aniso_U_22
_atom_site_aniso_U_33
_atom_site_aniso_U_23
_atom_site_aniso_U_13
_atom_site_aniso_U_12
Eu1 0.01150(6) 0.01116(6) 0.01133(7) -0.00057(6) -0.00031(7) 0.00539(5)
S1 0.0134(3) 0.0169(3) 0.0106(4) 0.0003(3) 0.0009(3) 0.0064(3)
S2 0.0153(3) 0.0147(3) 0.0142(4) -0.0034(3) -0.0013(3) 0.0068(3)
S3 0.0142(4) 0.0142(4) 0.0107(7) 0.000 0.000 0.0071(2)
O1 0.0237(11) 0.0132(10) 0.0193(15) -0.0009(10) -0.0014(10) 0.0049(9)
O2 0.0150(10) 0.0237(11) 0.0208(14) -0.0091(10) -0.0064(10) 0.0084(9)
O3 0.0255(11) 0.0139(10) 0.0133(13) -0.0001(9) -0.0009(10) 0.0091(9)
O4 0.0193(11) 0.0248(12) 0.0200(14) -0.0064(10) -0.0004(10) 0.0103(9)
O5 0.0160(10) 0.0294(12) 0.0140(13) -0.0037(10) -0.0043(10) 0.0085(9)
O6 0.0335(13) 0.0166(12) 0.0279(16) 0.0033(11) -0.0079(12) 0.0031(10)
O7 0.0211(10) 0.0357(12) 0.0281(15) -0.0096(11) -0.0086(11) 0.0206(9)
O8 0.0245(11) 0.0411(14) 0.0087(13) 0.0009(11) 0.0055(11) 0.0134(10)
O9 0.0199(10) 0.0125(10) 0.0183(13) -0.0008(9) 0.0021(10) 0.0075(8)
O10 0.0277(15) 0.0277(15) 0.014(2) 0.000 0.000 0.0138(7)
OH 0.0162(12) 0.0162(12) 0.012(2) 0.000 0.000 0.0081(6)
N1 0.0315(15) 0.0465(17) 0.0218(19) 0.0116(14) 0.0054(14) 0.0245(13)
N2 0.0201(13) 0.0415(16) 0.0140(17) 0.0034(13) 0.0024(12) 0.0174(12)
C1 0.0239(16) 0.0264(16) 0.043(3) 0.0153(17) 0.0094(17) 0.0141(14)
C2 0.0390(18) 0.0380(19) 0.030(2) -0.0055(17) -0.0032(18) 0.0256(15)
C3 0.0378(19) 0.042(2) 0.023(2) -0.0026(17) -0.0011(17) 0.0238(16)
C4 0.0199(15) 0.0275(17) 0.031(2) 0.0050(16) 0.0031(15) 0.0149(13)

loop_
_atom_type_symbol
_atom_type_description
_atom_type_scat_dispersion_real
_atom_type_scat_dispersion_imag
_atom_type_scat_source
C C 0.0033 0.0016 'International Tables Vol C Tables 4.2.6.8 and 6.1.1.4'
H H 0.0000 0.0000 'International Tables Vol C Tables 4.2.6.8 and 6.1.1.4'
N N 0.0061 0.0033 'International Tables Vol C Tables 4.2.6.8 and 6.1.1.4'
O O 0.0106 0.0060 'International Tables Vol C Tables 4.2.6.8 and 6.1.1.4'
S S 0.1246 0.1234 'International Tables Vol C Tables 4.2.6.8 and 6.1.1.4'
Eu Eu -0.1578 3.6682 'International Tables Vol C Tables 4.2.6.8 and 6.1.1.4'

loop_
_geom_angle_atom_site_label_1
_geom_angle_atom_site_label_2
_geom_angle_atom_site_label_3
_geom_angle
_geom_angle_site_symmetry_1
_geom_angle_site_symmetry_3
O6 Eu1 O7 145.46(9) 2_745 .
O6 Eu1 O3 76.26(9) 2_745 .
O7 Eu1 O3 76.14(9) . .
O6 Eu1 O2 128.79(9) 2_745 5
O7 Eu1 O2 70.42(9) . 5
O3 Eu1 O2 88.32(8) . 5
O6 Eu1 O9 77.70(9) 2_745 3_875
O7 Eu1 O9 135.17(8) . 3_875
O3 Eu1 O9 145.86(8) . 3_875
O2 Eu1 O9 91.07(9) 5 3_875
O6 Eu1 O1 72.98(9) 2_745 .
O7 Eu1 O1 74.68(9) . .
O3 Eu1 O1 56.79(8) . .
O2 Eu1 O1 135.57(8) 5 .
O9 Eu1 O1 133.34(7) 3_875 .
O6 Eu1 OH 87.85(8) 2_745 .
O7 Eu1 OH 95.90(7) . .
O3 Eu1 OH 132.72(10) . .
O2 Eu1 OH 133.46(8) 5 .
O9 Eu1 OH 67.27(9) 3_875 .
O1 Eu1 OH 76.05(10) . .
O6 Eu1 O4 73.45(10) 2_745 5
O7 Eu1 O4 118.82(9) . 5
O3 Eu1 O4 76.07(8) . 5
O2 Eu1 O4 55.41(8) 5 5
O9 Eu1 O4 75.61(8) 3_875 5
O1 Eu1 O4 126.94(8) . 5
OH Eu1 O4 141.26(8) . 5
O6 Eu1 O9 131.36(9) 2_745 2_745
O7 Eu1 O9 79.94(8) . 2_745
O3 Eu1 O9 151.49(7) . 2_745
O2 Eu1 O9 69.04(7) 5 2_745
O9 Eu1 O9 55.24(9) 3_875 2_745
O1 Eu1 O9 130.23(8) . 2_745
OH Eu1 O9 64.76(9) . 2_745
O4 Eu1 O9 102.77(7) 5 2_745
O6 Eu1 S2 73.67(7) 2_745 .
O7 Eu1 S2 72.15(7) . .
O3 Eu1 S2 28.42(6) . .
O2 Eu1 S2 112.26(6) 5 .
O9 Eu1 S2 150.54(6) 3_875 .
O1 Eu1 S2 28.42(5) . .
OH Eu1 S2 104.47(9) . .
O4 Eu1 S2 102.33(6) 5 .
O9 Eu1 S2 149.00(5) 2_745 .
O6 Eu1 S2 101.37(8) 2_745 5
O7 Eu1 S2 94.48(7) . 5
O3 Eu1 S2 81.17(6) . 5
O2 Eu1 S2 27.46(5) 5 5
O9 Eu1 S2 82.73(6) 3_875 5
O1 Eu1 S2 137.89(5) . 5
OH Eu1 S2 146.06(9) . 5
O4 Eu1 S2 27.95(6) 5 5
O9 Eu1 S2 85.51(5) 2_745 5
S2 Eu1 S2 109.471(7) . 5
O6 Eu1 S3 104.16(7) 2_745 .
O7 Eu1 S3 107.87(6) . .
O3 Eu1 S3 165.03(6) . .
O2 Eu1 S3 79.80(6) 5 .
O9 Eu1 S3 27.32(5) 3_875 .
O1 Eu1 S3 137.99(6) . .
OH Eu1 S3 61.94(9) . .
O4 Eu1 S3 89.62(6) 5 .
O9 Eu1 S3 27.94(4) 2_745 .
S2 Eu1 S3 166.41(3) . .
S2 Eu1 S3 84.12(3) 5 .
O8 S1 O6 111.87(17) . .
O8 S1 O5 109.94(14) . .
O6 S1 O5 108.70(16) . .
O8 S1 O7 109.80(17) . .
O6 S1 O7 108.58(16) . .
O5 S1 O7 107.86(15) . .
O1 S2 O3 106.59(15) . .
O1 S2 O2 112.01(16) . .
O3 S2 O2 110.59(14) . .
O1 S2 O4 111.72(15) . .
O3 S2 O4 111.64(16) . .
O2 S2 O4 104.39(15) . .
O1 S2 Eu1 54.11(11) . .
O3 S2 Eu1 52.60(9) . .
O2 S2 Eu1 124.40(12) . .
O4 S2 Eu1 131.17(10) . .
O1 S2 Eu1 127.11(12) . 5_554
O3 S2 Eu1 126.24(9) . 5_554
O2 S2 Eu1 50.29(11) . 5_554
O4 S2 Eu1 54.10(9) . 5_554
Eu1 S2 Eu1 174.58(3) . 5_554
O10 S3 O9 112.89(11) . 3_875
O10 S3 O9 112.89(11) . 2_745
O9 S3 O9 105.85(12) 3_875 2_745
O10 S3 O9 112.89(11) . .
O9 S3 O9 105.85(12) 3_875 .
O9 S3 O9 105.85(12) 2_745 .
O10 S3 Eu1 132.04(2) . .
O9 S3 Eu1 49.71(10) 3_875 .
O9 S3 Eu1 56.19(9) 2_745 .
O9 S3 Eu1 114.94(12) . .
O10 S3 Eu1 132.04(2) . 2_745
O9 S3 Eu1 56.19(10) 3_875 2_745
O9 S3 Eu1 114.94(12) 2_745 2_745
O9 S3 Eu1 49.71(10) . 2_745
Eu1 S3 Eu1 80.06(3) . 2_745
O10 S3 Eu1 132.041(19) . 3_875
O9 S3 Eu1 114.94(12) 3_875 3_875
O9 S3 Eu1 49.71(10) 2_745 3_875
O9 S3 Eu1 56.19(9) . 3_875
Eu1 S3 Eu1 80.06(3) . 3_875
Eu1 S3 Eu1 80.06(3) 2_745 3_875
S2 O1 Eu1 97.46(13) . .
S2 O2 Eu1 102.25(14) . 5_554
S2 O3 Eu1 98.99(11) . .
S2 O4 Eu1 97.94(11) . 5_554
S1 O6 Eu1 142.26(18) . 3_875
S1 O7 Eu1 133.52(14) . .
S3 O9 Eu1 102.97(12) . 2_745
S3 O9 Eu1 95.88(10) . 3_875
Eu1 O9 Eu1 105.27(9) 2_745 3_875
Eu1 OH Eu1 109.04(9) 2_745 .
Eu1 OH Eu1 109.04(9) 2_745 3_875
Eu1 OH Eu1 109.04(9) . 3_875
C1 N1 C3 111.5(3) . .
C1 N1 H1C 109.3 . .
C3 N1 H1C 109.3 . .
C1 N1 H1D 109.3 . .
C3 N1 H1D 109.3 . .
H1C N1 H1D 108.0 . .
C2 N2 C4 110.6(3) . .
C2 N2 H2C 109.5 . .
C4 N2 H2C 109.5 . .
C2 N2 H2D 109.5 . .
C4 N2 H2D 109.5 . .
H2C N2 H2D 108.1 . .
N1 C1 C2 110.0(3) . .
N1 C1 H1A 109.7 . .
C2 C1 H1A 109.7 . .
N1 C1 H1B 109.7 . .
C2 C1 H1B 109.7 . .
H1A C1 H1B 108.2 . .
N2 C2 C1 111.8(4) . .
N2 C2 H2A 109.3 . .
C1 C2 H2A 109.3 . .
N2 C2 H2B 109.3 . .
C1 C2 H2B 109.3 . .
H2A C2 H2B 107.9 . .
N1 C3 C4 109.8(3) . .
N1 C3 H3A 109.7 . .
C4 C3 H3A 109.7 . .
N1 C3 H3B 109.7 . .
C4 C3 H3B 109.7 . .
H3A C3 H3B 108.2 . .
N2 C4 C3 111.4(3) . .
N2 C4 H4A 109.3 . .
C3 C4 H4A 109.3 . .
N2 C4 H4B 109.3 . .
C3 C4 H4B 109.3 . .
H4A C4 H4B 108.0 . .

loop_
_geom_bond_atom_site_label_1
_geom_bond_atom_site_label_2
_geom_bond_distance
_geom_bond_site_symmetry_2
Eu1 O6 2.343(2) 2_745
Eu1 O7 2.378(2) .
Eu1 O3 2.457(2) .
Eu1 O2 2.463(3) 5
Eu1 O9 2.490(2) 3_875
Eu1 O1 2.497(3) .
Eu1 OH 2.5126(14) .
Eu1 O4 2.559(2) 5
Eu1 O9 2.657(2) 2_745
Eu1 S2 3.0556(9) .
Eu1 S2 3.1288(9) 5
Eu1 S3 3.1812(10) .
S1 O8 1.457(3) .
S1 O6 1.469(3) .
S1 O5 1.476(2) .
S1 O7 1.476(3) .
S2 O1 1.467(2) .
S2 O3 1.472(3) .
S2 O2 1.476(2) .
S2 O4 1.481(3) .
S2 Eu1 3.1288(9) 5_554
S3 O10 1.429(5) .
S3 O9 1.498(2) 3_875
S3 O9 1.498(2) 2_745
S3 O9 1.498(2) .
S3 Eu1 3.1812(10) 2_745
S3 Eu1 3.1812(10) 3_875
O2 Eu1 2.463(3) 5_554
O4 Eu1 2.559(2) 5_554
O6 Eu1 2.342(2) 3_875
O9 Eu1 2.490(2) 2_745
O9 Eu1 2.657(2) 3_875
OH Eu1 2.5126(14) 2_745
OH Eu1 2.5126(14) 3_875
N1 C1 1.488(5) .
N1 C3 1.497(6) .
N1 H1C 0.9000 .
N1 H1D 0.9000 .
N2 C2 1.490(6) .
N2 C4 1.501(5) .
N2 H2C 0.9000 .
N2 H2D 0.9000 .
C1 C2 1.499(6) .
C1 H1A 0.9700 .
C1 H1B 0.9700 .
C2 H2A 0.9700 .
C2 H2B 0.9700 .
C3 C4 1.507(5) .
C3 H3A 0.9700 .
C3 H3B 0.9700 .
C4 H4A 0.9700 .
C4 H4B 0.9700 .
